data_1512737
loop_
_publ_author_name
'Katharina Butsch'
'Thomas Gunther'
'Axel Klein'
'Kathrin Stirnat'
'Albrecht Berkessel'
'Jorg Neudorfl'

_publ_section_title
;
 Redox chemistry of copper complexes with various salen type ligands
;
_journal_name_full
;
Inorganica Chimica Acta
;
_journal_page_first 237
_journal_page_last 246
_journal_volume 393
_journal_year 2012
_chemical_absolute_configuration syn
_chemical_formula_moiety 'C20 H26 N2 O2'
_chemical_formula_sum 'C20 H26 N2 O2'
_chemical_formula_weight 326.43
_chemical_name_common (NH)2sal
_space_group_IT_number 19
_symmetry_cell_setting orthorhombic
_symmetry_space_group_name_Hall 'P 2ac 2ab'
_symmetry_space_group_name_H-M 'P 21 21 21'
_atom_sites_solution_hydrogens geom
_atom_sites_solution_primary direct
_atom_sites_solution_secondary difmap
_cell_angle_alpha 90.00
_cell_angle_beta 90.00
_cell_angle_gamma 90.00
_cell_formula_units_Z 4
_cell_length_a 9.9449(4)
_cell_length_b 10.3521(6)
_cell_length_c 17.5131(11)
_cell_measurement_reflns_used 9713
_cell_measurement_temperature 298(2)
_cell_measurement_theta_max 26.99
_cell_measurement_theta_min 2.29
_cell_volume 1802.98(17)
_computing_cell_refinement 'Nonius DENZO (Otwinowski, Minor 1997)'
_computing_data_collection 'Nonius COLLECT'
_computing_data_reduction 'Nonius DENZO (Otwinowski, Minor 1997)'
_computing_molecular_graphics 'SCHAKAL99 (E. Keller 1999)'
_computing_publication_material 'PLATON (A. L. Spek 1980-2004)'
_computing_structure_refinement 'SHELXL-97 (Sheldrick, 1997)'
_computing_structure_solution 'SHELXS-97 (Sheldrick, 1997)'
_diffrn_ambient_temperature 298(2)
_diffrn_measured_fraction_theta_full 1.000
_diffrn_measured_fraction_theta_max 1.000
_diffrn_measurement_device_type 'Nonius KappaCCD'
_diffrn_measurement_method Phi/Omega-Scans
_diffrn_radiation_monochromator graphite
_diffrn_radiation_source 'fine-focus sealed tube'
_diffrn_radiation_type MoK\a
_diffrn_radiation_wavelength 0.71073
_diffrn_reflns_av_R_equivalents 0.0448
_diffrn_reflns_av_sigmaI/netI 0.0437
_diffrn_reflns_limit_h_max 12
_diffrn_reflns_limit_h_min -11
_diffrn_reflns_limit_k_max 13
_diffrn_reflns_limit_k_min -13
_diffrn_reflns_limit_l_max 22
_diffrn_reflns_limit_l_min -16
_diffrn_reflns_number 9713
_diffrn_reflns_theta_full 26.99
_diffrn_reflns_theta_max 26.99
_diffrn_reflns_theta_min 2.29
_exptl_absorpt_coefficient_mu 0.078
_exptl_absorpt_correction_type none
_exptl_crystal_colour colourless
_exptl_crystal_density_diffrn 1.203
_exptl_crystal_density_method 'not measured'
_exptl_crystal_description prism
_exptl_crystal_F_000 704
_exptl_crystal_size_max 0.3
_exptl_crystal_size_mid 0.2
_exptl_crystal_size_min 0.15
_refine_diff_density_max 0.139
_refine_diff_density_min -0.164
_refine_diff_density_rms 0.036
_refine_ls_abs_structure_details 'Flack H D (1983), Acta Cryst. A39, 876-881'
_refine_ls_abs_structure_Flack -0.1(13)
_refine_ls_extinction_method none
_refine_ls_goodness_of_fit_ref 0.946
_refine_ls_hydrogen_treatment mixed
_refine_ls_matrix_type full
_refine_ls_number_parameters 233
_refine_ls_number_reflns 2254
_refine_ls_number_restraints 0
_refine_ls_restrained_S_all 0.946
_refine_ls_R_factor_all 0.0531
_refine_ls_R_factor_gt 0.0342
_refine_ls_shift/su_max 0.001
_refine_ls_shift/su_mean 0.000
_refine_ls_structure_factor_coef Fsqd
_refine_ls_weighting_details 'calc w=1/[\s^2^(Fo^2^)+(0.0428P)^2^+0.0000P] where P=(Fo^2^+2Fc^2^)/3'
_refine_ls_weighting_scheme calc
_refine_ls_wR_factor_gt 0.0688
_refine_ls_wR_factor_ref 0.0740
_reflns_number_gt 1725
_reflns_number_total 2254
_reflns_threshold_expression >2sigma(I)
_cod_data_source_file ICA-2013-394-237-246-1.cif
_cod_data_source_block thg1129
_cod_original_sg_symbol_H-M P212121
_cod_database_code 1512737

loop_
_symmetry_equiv_pos_as_xyz
'x, y, z'
'-x+1/2, -y, z+1/2'
'x+1/2, -y+1/2, -z'
'-x, y+1/2, -z+1/2'

loop_
_atom_site_label
_atom_site_type_symbol
_atom_site_fract_x
_atom_site_fract_y
_atom_site_fract_z
_atom_site_U_iso_or_equiv
_atom_site_adp_type
_atom_site_occupancy
_atom_site_symmetry_multiplicity
_atom_site_calc_flag
_atom_site_refinement_flags
O1 O 0.87587(13) 0.96438(15) 0.62848(9) 0.0375(4) Uani 1 1 d .
H1 H 0.899(3) 0.876(3) 0.6261(17) 0.094(10) Uiso 1 1 d .
O2 O 0.97838(12) 0.69796(11) 0.46427(8) 0.0316(3) Uani 1 1 d .
H2 H 1.071(2) 0.730(2) 0.4600(13) 0.060(7) Uiso 1 1 d .
N1 N 0.89658(16) 0.71719(16) 0.67546(11) 0.0337(4) Uani 1 1 d .
H1A H 0.9533(18) 0.6611(17) 0.6620(11) 0.024(5) Uiso 1 1 d .
N2 N 0.71649(14) 0.68084(14) 0.54859(9) 0.0242(3) Uani 1 1 d .
H2A H 0.7959(17) 0.7283(16) 0.5507(10) 0.024(5) Uiso 1 1 d .
C1 C 0.84190(18) 0.98983(19) 0.70318(12) 0.0300(5) Uani 1 1 d .
C2 C 0.87769(18) 0.90484(18) 0.76145(12) 0.0303(5) Uani 1 1 d .
C3 C 0.95470(19) 0.78361(19) 0.74259(13) 0.0359(5) Uani 1 1 d .
H3A H 1.0478 0.8055 0.7322 0.043 Uiso 1 1 calc R
H3B H 0.9529 0.7258 0.7862 0.043 Uiso 1 1 calc R
C4 C 0.76104(17) 0.66057(18) 0.68732(11) 0.0274(4) Uani 1 1 d .
H4 H 0.6982 0.7320 0.6961 0.033 Uiso 1 1 calc R
C5 C 0.71713(17) 0.59121(17) 0.61456(11) 0.0250(4) Uani 1 1 d .
H5 H 0.7819 0.5221 0.6040 0.030 Uiso 1 1 calc R
C6 C 0.71681(17) 0.61299(17) 0.47377(10) 0.0253(4) Uani 1 1 d .
H6A H 0.7209 0.6768 0.4333 0.030 Uiso 1 1 calc R
H6B H 0.6329 0.5662 0.4682 0.030 Uiso 1 1 calc R
C7 C 0.83187(17) 0.51982(16) 0.46417(10) 0.0236(4) Uani 1 1 d .
C8 C 0.96377(17) 0.56721(16) 0.46095(10) 0.0241(4) Uani 1 1 d .
C9 C 1.07128(19) 0.48301(18) 0.45340(11) 0.0301(5) Uani 1 1 d .
H9 H 1.1587 0.5147 0.4508 0.036 Uiso 1 1 calc R
C10 C 1.0476(2) 0.35109(18) 0.44969(12) 0.0370(5) Uani 1 1 d .
H10 H 1.1198 0.2946 0.4446 0.044 Uiso 1 1 calc R
C11 C 0.9188(2) 0.30258(18) 0.45345(13) 0.0392(5) Uani 1 1 d .
H11 H 0.9039 0.2140 0.4513 0.047 Uiso 1 1 calc R
C12 C 0.8117(2) 0.38729(17) 0.46055(11) 0.0314(5) Uani 1 1 d .
H12 H 0.7246 0.3548 0.4629 0.038 Uiso 1 1 calc R
C13 C 0.57861(18) 0.53042(18) 0.62375(11) 0.0291(5) Uani 1 1 d .
H13A H 0.5123 0.5984 0.6296 0.035 Uiso 1 1 calc R
H13B H 0.5567 0.4826 0.5778 0.035 Uiso 1 1 calc R
C14 C 0.5702(2) 0.43996(18) 0.69203(12) 0.0341(5) Uani 1 1 d .
H14A H 0.4788 0.4087 0.6976 0.041 Uiso 1 1 calc R
H14B H 0.6285 0.3661 0.6838 0.041 Uiso 1 1 calc R
C15 C 0.6125(2) 0.5100(2) 0.76428(12) 0.0359(5) Uani 1 1 d .
H15A H 0.6129 0.4497 0.8067 0.043 Uiso 1 1 calc R
H15B H 0.5478 0.5775 0.7757 0.043 Uiso 1 1 calc R
C16 C 0.7517(2) 0.5695(2) 0.75571(11) 0.0363(5) Uani 1 1 d .
H16A H 0.8175 0.5010 0.7498 0.044 Uiso 1 1 calc R
H16B H 0.7737 0.6169 0.8018 0.044 Uiso 1 1 calc R
C17 C 0.84560(18) 0.93687(18) 0.83625(13) 0.0329(5) Uani 1 1 d .
H17 H 0.8691 0.8809 0.8756 0.039 Uiso 1 1 calc R
C18 C 0.77870(18) 1.05158(18) 0.85335(13) 0.0348(5) Uani 1 1 d .
H18 H 0.7593 1.0731 0.9037 0.042 Uiso 1 1 calc R
C19 C 0.74172(18) 1.13258(18) 0.79453(12) 0.0334(5) Uani 1 1 d .
H19 H 0.6951 1.2082 0.8053 0.040 Uiso 1 1 calc R
C20 C 0.77306(18) 1.10286(18) 0.71973(12) 0.0325(5) Uani 1 1 d .
H20 H 0.7480 1.1585 0.6806 0.039 Uiso 1 1 calc R

loop_
_atom_site_aniso_label
_atom_site_aniso_U_11
_atom_site_aniso_U_22
_atom_site_aniso_U_33
_atom_site_aniso_U_23
_atom_site_aniso_U_13
_atom_site_aniso_U_12
O1 0.0357(8) 0.0428(9) 0.0341(9) -0.0055(8) 0.0026(7) -0.0016(7)
O2 0.0278(7) 0.0229(7) 0.0441(9) -0.0015(7) 0.0025(7) -0.0039(6)
N1 0.0227(9) 0.0366(10) 0.0419(12) -0.0129(9) 0.0014(8) 0.0035(8)
N2 0.0250(8) 0.0234(7) 0.0241(9) 0.0003(7) 0.0002(7) -0.0012(7)
C1 0.0233(9) 0.0352(11) 0.0315(12) -0.0085(10) -0.0044(9) -0.0051(8)
C2 0.0213(9) 0.0312(10) 0.0384(13) -0.0072(10) -0.0061(9) -0.0008(8)
C3 0.0257(10) 0.0399(11) 0.0420(14) -0.0103(11) -0.0069(10) 0.0025(9)
C4 0.0223(9) 0.0322(10) 0.0276(12) -0.0075(8) 0.0009(8) 0.0044(8)
C5 0.0302(10) 0.0246(9) 0.0202(10) -0.0008(8) 0.0022(8) 0.0057(8)
C6 0.0254(9) 0.0294(9) 0.0210(11) 0.0023(9) 0.0003(8) -0.0006(8)
C7 0.0326(9) 0.0237(9) 0.0144(10) -0.0015(8) 0.0027(8) -0.0023(8)
C8 0.0315(10) 0.0244(9) 0.0164(10) 0.0012(9) 0.0005(9) 0.0007(8)
C9 0.0343(10) 0.0354(11) 0.0204(11) 0.0017(9) 0.0013(9) 0.0012(9)
C10 0.0517(13) 0.0315(10) 0.0277(12) 0.0035(9) 0.0068(11) 0.0148(10)
C11 0.0595(14) 0.0235(10) 0.0345(13) -0.0010(10) 0.0151(11) -0.0002(10)
C12 0.0430(11) 0.0288(10) 0.0225(11) -0.0016(9) 0.0084(9) -0.0075(9)
C13 0.0358(10) 0.0281(10) 0.0233(11) -0.0018(9) -0.0005(9) -0.0048(9)
C14 0.0434(11) 0.0322(11) 0.0267(12) 0.0002(10) 0.0024(10) -0.0031(9)
C15 0.0443(11) 0.0427(12) 0.0208(11) 0.0014(10) 0.0039(9) 0.0007(10)
C16 0.0382(11) 0.0477(12) 0.0231(11) -0.0062(10) -0.0012(9) 0.0055(10)
C17 0.0320(11) 0.0330(11) 0.0336(13) -0.0045(10) -0.0060(10) -0.0032(9)
C18 0.0337(11) 0.0364(11) 0.0343(13) -0.0076(10) -0.0002(10) -0.0057(9)
C19 0.0299(10) 0.0275(10) 0.0428(14) -0.0088(10) -0.0014(10) -0.0003(9)
C20 0.0291(10) 0.0311(10) 0.0373(13) -0.0004(10) -0.0063(9) -0.0038(9)

loop_
_atom_type_symbol
_atom_type_description
_atom_type_scat_dispersion_real
_atom_type_scat_dispersion_imag
_atom_type_scat_source
C C 0.0033 0.0016 'International Tables Vol C Tables 4.2.6.8 and 6.1.1.4'
H H 0.0000 0.0000 'International Tables Vol C Tables 4.2.6.8 and 6.1.1.4'
N N 0.0061 0.0033 'International Tables Vol C Tables 4.2.6.8 and 6.1.1.4'
O O 0.0106 0.0060 'International Tables Vol C Tables 4.2.6.8 and 6.1.1.4'

loop_
_geom_angle_atom_site_label_1
_geom_angle_atom_site_label_2
_geom_angle_atom_site_label_3
_geom_angle
C1 O1 H1 106.6(19)
C8 O2 H2 115.8(13)
C3 N1 C4 115.28(16)
C3 N1 H1A 106.3(13)
C4 N1 H1A 112.0(12)
C5 N2 C6 113.03(13)
C5 N2 H2A 107.2(11)
C6 N2 H2A 106.4(11)
O1 C1 C20 118.77(19)
O1 C1 C2 120.83(17)
C20 C1 C2 120.39(19)
C17 C2 C1 118.78(17)
C17 C2 C3 121.50(19)
C1 C2 C3 119.68(19)
N1 C3 C2 111.26(16)
N1 C3 H3A 109.4
C2 C3 H3A 109.4
N1 C3 H3B 109.4
C2 C3 H3B 109.4
H3A C3 H3B 108.0
N1 C4 C5 109.19(15)
N1 C4 C16 114.11(15)
C5 C4 C16 110.32(15)
N1 C4 H4 107.7
C5 C4 H4 107.7
C16 C4 H4 107.7
N2 C5 C13 109.71(14)
N2 C5 C4 110.95(14)
C13 C5 C4 111.40(15)
N2 C5 H5 108.2
C13 C5 H5 108.2
C4 C5 H5 108.2
N2 C6 C7 113.74(14)
N2 C6 H6A 108.8
C7 C6 H6A 108.8
N2 C6 H6B 108.8
C7 C6 H6B 108.8
H6A C6 H6B 107.7
C12 C7 C8 118.65(16)
C12 C7 C6 121.90(16)
C8 C7 C6 119.43(14)
O2 C8 C9 123.13(16)
O2 C8 C7 116.48(15)
C9 C8 C7 120.38(15)
C8 C9 C10 119.53(17)
C8 C9 H9 120.2
C10 C9 H9 120.2
C11 C10 C9 120.95(18)
C11 C10 H10 119.5
C9 C10 H10 119.5
C10 C11 C12 119.24(17)
C10 C11 H11 120.4
C12 C11 H11 120.4
C11 C12 C7 121.25(18)
C11 C12 H12 119.4
C7 C12 H12 119.4
C14 C13 C5 112.77(15)
C14 C13 H13A 109.0
C5 C13 H13A 109.0
C14 C13 H13B 109.0
C5 C13 H13B 109.0
H13A C13 H13B 107.8
C15 C14 C13 110.25(15)
C15 C14 H14A 109.6
C13 C14 H14A 109.6
C15 C14 H14B 109.6
C13 C14 H14B 109.6
H14A C14 H14B 108.1
C14 C15 C16 111.28(17)
C14 C15 H15A 109.4
C16 C15 H15A 109.4
C14 C15 H15B 109.4
C16 C15 H15B 109.4
H15A C15 H15B 108.0
C15 C16 C4 112.46(16)
C15 C16 H16A 109.1
C4 C16 H16A 109.1
C15 C16 H16B 109.1
C4 C16 H16B 109.1
H16A C16 H16B 107.8
C2 C17 C18 121.1(2)
C2 C17 H17 119.5
C18 C17 H17 119.5
C19 C18 C17 119.02(19)
C19 C18 H18 120.5
C17 C18 H18 120.5
C18 C19 C20 120.87(18)
C18 C19 H19 119.6
C20 C19 H19 119.6
C19 C20 C1 119.84(19)
C19 C20 H20 120.1
C1 C20 H20 120.1

loop_
_geom_bond_atom_site_label_1
_geom_bond_atom_site_label_2
_geom_bond_distance
O1 C1 1.377(2)
O1 H1 0.95(3)
O2 C8 1.362(2)
O2 H2 0.98(2)
N1 C3 1.479(3)
N1 C4 1.484(2)
N1 H1A 0.843(19)
N2 C5 1.482(2)
N2 C6 1.487(2)
N2 H2A 0.931(17)
C1 C20 1.386(3)
C1 C2 1.394(3)
C2 C17 1.388(3)
C2 C3 1.507(3)
C3 H3A 0.9700
C3 H3B 0.9700
C4 C5 1.526(3)
C4 C16 1.527(3)
C4 H4 0.9800
C5 C13 1.523(2)
C5 H5 0.9800
C6 C7 1.506(2)
C6 H6A 0.9700
C6 H6B 0.9700
C7 C12 1.388(2)
C7 C8 1.402(2)
C8 C9 1.386(2)
C9 C10 1.387(3)
C9 H9 0.9300
C10 C11 1.378(3)
C10 H10 0.9300
C11 C12 1.385(3)
C11 H11 0.9300
C12 H12 0.9300
C13 C14 1.521(3)
C13 H13A 0.9700
C13 H13B 0.9700
C14 C15 1.518(3)
C14 H14A 0.9700
C14 H14B 0.9700
C15 C16 1.523(3)
C15 H15A 0.9700
C15 H15B 0.9700
C16 H16A 0.9700
C16 H16B 0.9700
C17 C18 1.394(3)
C17 H17 0.9300
C18 C19 1.378(3)
C18 H18 0.9300
C19 C20 1.381(3)
C19 H19 0.9300
C20 H20 0.9300

loop_
_geom_torsion_atom_site_label_1
_geom_torsion_atom_site_label_2
_geom_torsion_atom_site_label_3
_geom_torsion_atom_site_label_4
_geom_torsion
O1 C1 C2 C17 177.65(17)
C20 C1 C2 C17 -1.3(3)
O1 C1 C2 C3 0.1(3)
C20 C1 C2 C3 -178.89(17)
C4 N1 C3 C2 -67.8(2)
C17 C2 C3 N1 137.03(19)
C1 C2 C3 N1 -45.5(2)
C3 N1 C4 C5 -177.76(15)
C3 N1 C4 C16 -53.8(2)
C6 N2 C5 C13 -74.46(17)
C6 N2 C5 C4 162.03(14)
N1 C4 C5 N2 -57.81(19)
C16 C4 C5 N2 176.04(14)
N1 C4 C5 C13 179.66(14)
C16 C4 C5 C13 53.50(19)
C5 N2 C6 C7 -55.69(18)
N2 C6 C7 C12 112.2(2)
N2 C6 C7 C8 -65.9(2)
C12 C7 C8 O2 179.63(17)
C6 C7 C8 O2 -2.2(3)
C12 C7 C8 C9 0.8(3)
C6 C7 C8 C9 178.93(17)
O2 C8 C9 C10 -179.35(19)
C7 C8 C9 C10 -0.5(3)
C8 C9 C10 C11 0.0(3)
C9 C10 C11 C12 0.4(3)
C10 C11 C12 C7 -0.2(3)
C8 C7 C12 C11 -0.4(3)
C6 C7 C12 C11 -178.51(18)
N2 C5 C13 C14 -178.27(15)
C4 C5 C13 C14 -55.0(2)
C5 C13 C14 C15 55.2(2)
C13 C14 C15 C16 -55.0(2)
C14 C15 C16 C4 56.0(2)
N1 C4 C16 C15 -178.04(16)
C5 C4 C16 C15 -54.7(2)
C1 C2 C17 C18 0.1(3)
C3 C2 C17 C18 177.60(17)
C2 C17 C18 C19 1.4(3)
C17 C18 C19 C20 -1.6(3)
C18 C19 C20 C1 0.4(3)
O1 C1 C20 C19 -177.89(16)
C2 C1 C20 C19 1.1(3)
